data_7041631
loop_
_publ_author_name
'Tomaschautzky, Janek'
'Neumann, Beate'
'Stammler, Hans-Georg'
'Mix, Andreas'
'Mitzel, Norbert W.'

_publ_section_title
;
 Tridentate Lewis-acids based on triphenylsilane.
;
_journal_issue 5
_journal_name_full 'Dalton transactions (Cambridge, England : 2003)'
_journal_page_first 1645
_journal_page_last 1659
_journal_paper_doi 10.1039/c6dt04293g
_journal_volume 46
_journal_year 2017
_chemical_formula_moiety 'C24 H30 Cl3 F Si4'
_chemical_formula_sum 'C24 H30 Cl3 F Si4'
_chemical_formula_weight 556.19
_chemical_name_systematic
;
 ?
;
_space_group_crystal_system triclinic
_space_group_IT_number 2
_space_group_name_Hall '-P 1'
_space_group_name_H-M_alt 'P -1'
_symmetry_space_group_name_Hall '-P 1'
_symmetry_space_group_name_H-M 'P -1'
_atom_sites_solution_hydrogens geom
_atom_sites_solution_primary direct
_audit_creation_date 2015-06-29
_audit_creation_method
;
  Olex2 1.2-ac2
  (compiled 2012.03.27 svn.r2268, GUI svn.r4156)
;
_audit_update_record
;
2016-10-28 deposited with the CCDC.
2017-01-06 downloaded from the CCDC.
;
_cell_angle_alpha 102.500(9)
_cell_angle_beta 91.619(9)
_cell_angle_gamma 97.127(10)
_cell_formula_units_Z 2
_cell_length_a 8.8156(11)
_cell_length_b 9.6417(12)
_cell_length_c 17.3878(16)
_cell_measurement_reflns_used 11737
_cell_measurement_temperature 100.01(10)
_cell_measurement_theta_max 76.1650
_cell_measurement_theta_min 4.6950
_cell_volume 1429.4(3)
_computing_cell_refinement 'CrysAlisPro 1.171.38.30a (Agilent, 2015)'
_computing_data_collection 'CrysAlisPro 1.171.38.30a (Agilent, 2015)'
_computing_data_reduction 'CrysAlisPro 1.171.38.30a (Agilent, 2015)'
_computing_molecular_graphics
;
O. V. Dolomanov, L. J. Bourhis, R. J. Gildea, J. A. K. Howard and H. Puschmann,
OLEX2: a complete structure solution, refinement and analysis program.
J. Appl. Cryst. (2009). 42, 339-341.
;
_computing_publication_material
;
O. V. Dolomanov, L. J. Bourhis, R. J. Gildea, J. A. K. Howard and H. Puschmann,
OLEX2: a complete structure solution, refinement and analysis program.
J. Appl. Cryst. (2009). 42, 339-341.
;
_computing_structure_refinement
;
SHELXL, G.M. Sheldrick, Acta Cryst.
(2008). A64, 112-122
;
_computing_structure_solution
;
SHELXS, G.M. Sheldrick, Acta Cryst.
(2008). A64, 112-122
;
_diffrn_ambient_environment N~2~
_diffrn_ambient_temperature 100.01(10)
_diffrn_detector 'CCD plate'
_diffrn_detector_area_resol_mean 5.3114
_diffrn_detector_type Atlas
_diffrn_measured_fraction_theta_full 1.0000
_diffrn_measured_fraction_theta_max 0.9854
_diffrn_measurement_details
;
List of Runs (angles in degrees, time in seconds):

  # Type    Start    End  Width  t~exp~   \w     \q     \k     \f   Frames
#--------------------------------------------------------------------------
  1  \w   -102.00 -66.00   1.00    4.67    --  -38.50 -77.00   0.00   36
  2  \w    -55.00  33.00   1.00    4.67    --  -38.50  38.00  30.00   88
  3  \w    -85.00  -9.00   1.00    4.67    --  -38.50 -19.00-180.00   76
  4  \w    -35.00  -8.00   1.00    4.67    --  -38.50 -77.00   0.00   27
  5  \w     15.00  57.00   1.00    4.67    --   43.20  77.00 -30.00   42
  6  \w     28.00  59.00   1.00    4.67    --   43.20  38.00  30.00   31
  7  \w     15.00 114.00   1.00    4.67    --   43.20  77.00  90.00   99
  8  \w     85.00 113.00   1.00    4.67    --   43.20  38.00  30.00   28
  9  \w     11.00  38.00   1.00    4.67    --   43.20  84.00-106.60   27
 10  \w     13.00  66.00   1.00    4.67    --   43.20  77.00-180.00   53
 11  \w     57.00 126.00   1.00    4.67    --   43.20 178.00   0.00   69
 12  \w     62.00 109.00   1.00    4.67    --   43.20  57.00 -60.00   47
 13  \w     73.00 114.00   1.00    4.67    --   43.20  77.00 -30.00   41
 14  \w     58.00 127.00   1.00    4.67    --   43.20 178.00-180.00   69
 15  \w     20.00  60.00   1.00    4.67    --   43.20  57.00 -60.00   40
 16  \w     57.00 101.00   1.00    4.67    --   43.20 178.00 -90.00   44
 17  \w     18.00  51.00   1.00    4.67    --   43.20  57.00  60.00   33
 18  \w     62.00 108.00   1.00    4.67    --   43.20  57.00  60.00   46
 19  \w     46.00 120.00   1.00   18.68    --  111.00-125.00 120.00   74
 20  \w     95.00 122.00   1.00   18.68    --  111.00-125.00 -90.00   27
 21  \w     85.00 161.00   1.00   18.68    --  111.00  61.00-120.00   76
 22  \w    115.00 178.00   1.00   18.68    --  111.00  77.00  60.00   63
 23  \w     42.00  67.00   1.00   18.68    --  111.00-125.00   0.00   25
 24  \w     85.00 163.00   1.00   18.68    --  111.00  61.00 150.00   78
 25  \w     80.00 120.00   1.00   18.68    --  111.00-125.00   0.00   40
 26  \w     85.00 112.00   1.00   18.68    --  111.00  61.00  60.00   27
 27  \w     81.00 108.00   1.00   18.68    --  111.00  77.00  60.00   27
 28  \w     86.00 111.00   1.00   18.68    --  111.00  61.00   0.00   25
 29  \w     88.00 178.00   1.00   18.68    --  111.00  46.00-153.71   90
 30  \w     81.00 108.00   1.00   18.68    --  111.00  77.00 -60.00   27
 31  \w    137.00 162.00   1.00   18.68    --  111.00  61.00 120.00   25
 32  \w     85.00 132.00   1.00   18.68    --  111.00  61.00 120.00   47
 33  \w     58.00 141.00   1.00   18.68    --  111.00 -77.00-180.00   83
 34  \w     32.00  83.00   1.00   18.68    --  111.00 -94.00-180.00   51
 35  \w     81.00 108.00   1.00   18.68    --  111.00  77.00 -90.00   27
 36  \w     85.00 111.00   1.00   18.68    --  111.00  61.00-180.00   26
 37  \w     84.00 178.00   1.00   18.68    --  111.00  68.00 -25.06   94
 38  \w    132.00 160.00   1.00   18.68    --  111.00  77.00-180.00   28
 39  \w     81.00 107.00   1.00   18.68    --  111.00  77.00-180.00   26
 40  \w     31.00 107.00   1.00   18.68    --  111.00 -94.00 120.00   76
 41  \w     86.00 112.00   1.00   18.68    --  111.00  61.00 -30.00   26
 42  \w     81.00 169.00   1.00   18.68    --  111.00  77.00 120.00   88
 43  \w     81.00 107.00   1.00   18.68    --  111.00  77.00  30.00   26
 44  \w     81.00 107.00   1.00   18.68    --  111.00  77.00  90.00   26
 45  \w     81.00 108.00   1.00   18.68    --  111.00  77.00 150.00   27
 46  \w    137.00 175.00   1.00   18.68    --  111.00  77.00 150.00   38
 47  \w     82.00 130.00   1.00   18.68    --  111.00  77.00   0.00   48
 48  \w     85.00 112.00   1.00   18.68    --  111.00  61.00 -60.00   27
 49  \w     89.00 116.00   1.00   18.68    --  111.00  45.00  90.00   27
 50  \w     85.00 177.00   1.00   18.68    --  111.00  61.00 -90.00   92
 51  \w     81.00 107.00   1.00   18.68    --  111.00  77.00 -30.00   26
 52  \w     91.00 135.00   1.00   18.68    --  111.00  45.00-120.00   44
 53  \w     81.00 107.00   1.00   18.68    --  111.00  77.00-120.00   26
 54  \w     41.00  74.00   1.00   18.68    --  111.00-125.00 -90.00   33
 55  \w    129.00 157.00   1.00   18.68    --  111.00  61.00  90.00   28
 56  \w     85.00 111.00   1.00   18.68    --  111.00  61.00  90.00   26
 57  \w     44.00 136.00   1.00   18.68    --  111.00 -61.00 -60.00   92
 58  \w     85.00 178.00   1.00   18.68    --  111.00  61.00  30.00   93
 59  \w     87.00 177.00   1.00   18.68    --  111.00  53.00 -43.68   90
 60  \w     83.00 109.00   1.00   18.68    --  111.00  67.00-148.07   26
;
_diffrn_measurement_device 'four-circle diffractometer'
_diffrn_measurement_device_type 'SuperNova, Dual, Cu at zero, Atlas'
_diffrn_measurement_method '\w scans'
_diffrn_orient_matrix_type 'CrysAlisPro convention (1999,Acta A55,543-557)'
_diffrn_orient_matrix_UB_11 0.0627668000
_diffrn_orient_matrix_UB_12 0.0550688000
_diffrn_orient_matrix_UB_13 -0.0711252000
_diffrn_orient_matrix_UB_21 0.1212490000
_diffrn_orient_matrix_UB_22 -0.1036715000
_diffrn_orient_matrix_UB_23 -0.0072499000
_diffrn_orient_matrix_UB_31 -0.1114280000
_diffrn_orient_matrix_UB_32 -0.1159724000
_diffrn_orient_matrix_UB_33 -0.0559565000
_diffrn_radiation_monochromator mirror
_diffrn_radiation_probe x-ray
_diffrn_radiation_type 'Cu K\a'
_diffrn_radiation_wavelength 1.54184
_diffrn_reflns_av_R_equivalents 0.0404
_diffrn_reflns_av_unetI/netI 0.0319
_diffrn_reflns_Laue_measured_fraction_full 1.000
_diffrn_reflns_Laue_measured_fraction_max 0.999
_diffrn_reflns_limit_h_max 10
_diffrn_reflns_limit_h_min -10
_diffrn_reflns_limit_k_max 11
_diffrn_reflns_limit_k_min -11
_diffrn_reflns_limit_l_max 21
_diffrn_reflns_limit_l_min -21
_diffrn_reflns_number 25090
_diffrn_reflns_point_group_measured_fraction_full 1.000
_diffrn_reflns_point_group_measured_fraction_max 0.999
_diffrn_reflns_theta_full 67.684
_diffrn_reflns_theta_max 71.993
_diffrn_reflns_theta_min 2.607
_diffrn_source 'micro-focus sealed X-ray tube'
_diffrn_source_type 'SuperNova (Cu) X-ray Source'
_exptl_absorpt_coefficient_mu 4.656
_exptl_absorpt_correction_T_max 1.00000
_exptl_absorpt_correction_T_min 0.67042
_exptl_absorpt_correction_type multi-scan
_exptl_absorpt_process_details
;
CrysAlisPro 1.171.38.30a (Agilent, 2015)
Empirical absorption correction using spherical harmonics,
 implemented in SCALE3 ABSPACK scaling algorithm.
;
_exptl_crystal_colour 'clear colourless'
_exptl_crystal_colour_lustre clear
_exptl_crystal_colour_primary colourless
_exptl_crystal_density_diffrn 1.289
_exptl_crystal_description plate
_exptl_crystal_F_000 580.0
_exptl_crystal_size_max 0.194
_exptl_crystal_size_mid 0.102
_exptl_crystal_size_min 0.01
_refine_diff_density_max 1.724
_refine_diff_density_min -0.365
_refine_diff_density_rms 0.061
_refine_ls_extinction_method none
_refine_ls_goodness_of_fit_ref 1.031
_refine_ls_hydrogen_treatment constr
_refine_ls_matrix_type full
_refine_ls_number_parameters 311
_refine_ls_number_reflns 5612
_refine_ls_number_restraints 34
_refine_ls_restrained_S_all 1.031
_refine_ls_R_factor_all 0.0434
_refine_ls_R_factor_gt 0.0365
_refine_ls_shift/su_max 0.001
_refine_ls_shift/su_mean 0.000
_refine_ls_structure_factor_coef Fsqd
_refine_ls_weighting_details 'w=1/[\s^2^(Fo^2^)+(0.0541P)^2^+0.8390P] where P=(Fo^2^+2Fc^2^)/3'
_refine_ls_weighting_scheme calc
_refine_ls_wR_factor_gt 0.0948
_refine_ls_wR_factor_ref 0.1001
_reflns_Friedel_coverage 0.000
_reflns_number_gt 4877
_reflns_number_total 5612
_reflns_threshold_expression 'I > 2\s(I)'
_cod_data_source_file c6dt04293g2.cif
_cod_data_source_block toma42_7
_cod_depositor_comments 'Adding full bibliography for 7041624--7041640.cif.'
_cod_database_code 7041631
_chemical_oxdiff_formula 'C24 H30 Cl3 F Si4'
_reflns_odcompleteness_completeness 100.00
_reflns_odcompleteness_iscentric 1
_reflns_odcompleteness_theta 66.97
_oxdiff_exptl_absorpt_empirical_details
;
Empirical correction (ABSPACK) includes:
- Absorption correction using spherical harmonics
- Frame scaling
;
_oxdiff_exptl_absorpt_empirical_full_max 1.459
_oxdiff_exptl_absorpt_empirical_full_min 0.748
_shelx_space_group_comment
;
The symmetry employed for this shelxl refinement is uniquely defined
by the following loop, which should always be used as a source of
symmetry information in preference to the above space-group names.
They are only intended as comments.
;
_shelxl_version_number 2014-3

loop_
_space_group_symop_operation_xyz
'x, y, z'
'-x, -y, -z'

loop_
_atom_site_label
_atom_site_type_symbol
_atom_site_fract_x
_atom_site_fract_y
_atom_site_fract_z
_atom_site_U_iso_or_equiv
_atom_site_adp_type
_atom_site_occupancy
_atom_site_site_symmetry_order
_atom_site_calc_flag
_atom_site_refinement_flags_posn
_atom_site_refinement_flags_adp
_atom_site_refinement_flags_occupancy
_atom_site_disorder_assembly
_atom_site_disorder_group
Cl1 Cl 1.07273(7) 0.68816(7) 0.92160(3) 0.04032(15) Uani 1 1 d D . . . .
Cl2A Cl 1.17320(8) 0.96291(9) 0.60469(4) 0.0385(2) Uani 0.922(3) 1 d D . P A 1
Cl2B Cl 1.053(3) 0.923(3) 0.7739(10) 0.0261(10) Uani 0.078(3) 1 d D . P A 2
Cl3A Cl 0.83168(11) 0.37880(13) 0.58269(6) 0.0255(2) Uani 0.782(3) 1 d D . P B 1
Cl3B Cl 0.8831(5) 0.2486(5) 0.74844(18) 0.0373(11) Uani 0.218(3) 1 d . . P B 2
Si1 Si 0.73121(6) 0.65033(5) 0.74320(3) 0.01705(12) Uani 1 1 d . . . . .
Si2 Si 0.84707(8) 0.69362(7) 0.95291(3) 0.03300(15) Uani 1 1 d D . . . .
Si3 Si 1.06280(6) 0.81267(6) 0.66125(3) 0.02213(13) Uani 1 1 d D . . . .
Si4 Si 0.73294(6) 0.26523(6) 0.65958(3) 0.02143(13) Uani 1 1 d D . . . .
F1 F 0.89044(13) 0.59308(12) 0.75867(6) 0.0219(2) Uani 1 1 d . . . . .
C1 C 0.7112(2) 0.8081(2) 0.82519(12) 0.0220(4) Uani 1 1 d . . . . .
C2 C 0.7571(3) 0.8253(2) 0.90604(12) 0.0278(4) Uani 1 1 d . . . . .
C3 C 0.7298(3) 0.9513(3) 0.95827(14) 0.0375(5) Uani 1 1 d . . . . .
H3 H 0.7617 0.9655 1.0124 0.045 Uiso 1 1 calc R U . . .
C4 C 0.6581(3) 1.0563(3) 0.93409(15) 0.0394(6) Uani 1 1 d . . . . .
H4 H 0.6411 1.1401 0.9713 0.047 Uiso 1 1 calc R U . . .
C5 C 0.6116(3) 1.0380(3) 0.85570(14) 0.0348(5) Uani 1 1 d . . . . .
H5 H 0.5608 1.1081 0.8385 0.042 Uiso 1 1 calc R U . . .
C6 C 0.6402(3) 0.9157(2) 0.80219(13) 0.0280(4) Uani 1 1 d . . . . .
H6 H 0.6104 0.9048 0.7481 0.034 Uiso 1 1 calc R U . . .
C7 C 0.7491(3) 0.5075(3) 0.92485(15) 0.0418(6) Uani 1 1 d D . . . .
H7A H 0.7570 0.4699 0.8683 0.063 Uiso 1 1 calc R U . . .
H7B H 0.6410 0.5061 0.9367 0.063 Uiso 1 1 calc R U . . .
H7C H 0.7974 0.4478 0.9547 0.063 Uiso 1 1 calc R U . . .
C8 C 0.8624(4) 0.7552(3) 1.06182(14) 0.0523(8) Uani 1 1 d D . . . .
H8A H 0.9120 0.6872 1.0851 0.078 Uiso 1 1 calc R U . . .
H8B H 0.7599 0.7611 1.0815 0.078 Uiso 1 1 calc R U . . .
H8C H 0.9237 0.8500 1.0765 0.078 Uiso 1 1 calc R U . . .
C9 C 0.7347(2) 0.6996(2) 0.64493(11) 0.0173(4) Uani 1 1 d . . . . .
C10 C 0.8653(2) 0.7602(2) 0.61177(11) 0.0179(4) Uani 1 1 d . . . . .
C11 C 0.8503(2) 0.7742(2) 0.53358(12) 0.0225(4) Uani 1 1 d . . . . .
H11 H 0.9373 0.8127 0.5103 0.027 Uiso 1 1 calc R U . . .
C12 C 0.7127(3) 0.7337(2) 0.48895(12) 0.0263(4) Uani 1 1 d . . . . .
H12 H 0.7068 0.7431 0.4357 0.032 Uiso 1 1 calc R U . . .
C13 C 0.5845(2) 0.6797(2) 0.52212(12) 0.0250(4) Uani 1 1 d . . . . .
H13 H 0.4889 0.6550 0.4927 0.030 Uiso 1 1 calc R U . . .
C14 C 0.5969(2) 0.6619(2) 0.59922(12) 0.0219(4) Uani 1 1 d . . . . .
H14 H 0.5088 0.6229 0.6215 0.026 Uiso 1 1 calc R U . . .
C15A C 1.0759(9) 0.9081(9) 0.7650(3) 0.0261(10) Uani 0.922(3) 1 d D . P A 1
H15A H 1.1829 0.9465 0.7814 0.039 Uiso 0.922(3) 1 calc R U P A 1
H15B H 1.0378 0.8417 0.7978 0.039 Uiso 0.922(3) 1 calc R U P A 1
H15C H 1.0139 0.9870 0.7715 0.039 Uiso 0.922(3) 1 calc R U P A 1
C15B C 1.199(5) 0.920(5) 0.611(3) 0.0385(2) Uani 0.078(3) 1 d D . P A 2
H15D H 1.1467 0.9386 0.5643 0.058 Uiso 0.078(3) 1 calc R U P A 2
H15E H 1.2848 0.8668 0.5943 0.058 Uiso 0.078(3) 1 calc R U P A 2
H15F H 1.2377 1.0111 0.6470 0.058 Uiso 0.078(3) 1 calc R U P A 2
C16 C 1.1752(3) 0.6599(3) 0.64668(15) 0.0350(5) Uani 1 1 d D . . . .
H16A H 1.1780 0.6186 0.5901 0.052 Uiso 1 1 calc R U . . .
H16B H 1.1272 0.5867 0.6729 0.052 Uiso 1 1 calc R U . . .
H16C H 1.2798 0.6934 0.6693 0.052 Uiso 1 1 calc R U . . .
C17 C 0.5726(2) 0.5028(2) 0.74440(11) 0.0192(4) Uani 1 1 d . . . . .
C18 C 0.5735(2) 0.3553(2) 0.71012(11) 0.0189(4) Uani 1 1 d . . . . .
C19 C 0.4443(2) 0.2597(2) 0.71704(12) 0.0232(4) Uani 1 1 d . . . . .
H19 H 0.4438 0.1605 0.6948 0.028 Uiso 1 1 calc R U . . .
C20 C 0.3166(2) 0.3043(3) 0.75514(13) 0.0288(5) Uani 1 1 d . . . . .
H20 H 0.2309 0.2364 0.7589 0.035 Uiso 1 1 calc R U . . .
C21 C 0.3152(2) 0.4477(3) 0.78736(14) 0.0304(5) Uani 1 1 d . . . . .
H21 H 0.2280 0.4798 0.8128 0.036 Uiso 1 1 calc R U . . .
C22 C 0.4425(2) 0.5451(2) 0.78226(13) 0.0256(4) Uani 1 1 d . . . . .
H22 H 0.4412 0.6437 0.8053 0.031 Uiso 1 1 calc R U . . .
C23A C 0.8906(7) 0.2440(6) 0.7285(3) 0.0255(2) Uani 0.782(3) 1 d D . P B 1
H23A H 0.9620 0.1854 0.6989 0.038 Uiso 0.782(3) 1 calc R U P B 1
H23B H 0.8474 0.1969 0.7690 0.038 Uiso 0.782(3) 1 calc R U P B 1
H23C H 0.9452 0.3386 0.7536 0.038 Uiso 0.782(3) 1 calc R U P B 1
C23B C 0.847(2) 0.368(2) 0.5970(12) 0.0255(2) Uani 0.218(3) 1 d D . P B 2
H23D H 0.7786 0.3920 0.5579 0.038 Uiso 0.218(3) 1 calc R U P B 2
H23E H 0.9216 0.3101 0.5700 0.038 Uiso 0.218(3) 1 calc R U P B 2
H23F H 0.9012 0.4567 0.6303 0.038 Uiso 0.218(3) 1 calc R U P B 2
C24 C 0.6546(3) 0.0855(2) 0.59853(13) 0.0281(4) Uani 1 1 d D . . . .
H24A H 0.5679 0.0950 0.5643 0.042 Uiso 1 1 calc R U . . .
H24B H 0.6200 0.0216 0.6332 0.042 Uiso 1 1 calc R U . . .
H24C H 0.7345 0.0456 0.5660 0.042 Uiso 1 1 calc R U . . .

loop_
_atom_site_aniso_label
_atom_site_aniso_U_11
_atom_site_aniso_U_22
_atom_site_aniso_U_33
_atom_site_aniso_U_23
_atom_site_aniso_U_13
_atom_site_aniso_U_12
Cl1 0.0446(3) 0.0475(4) 0.0307(3) 0.0095(2) -0.0064(2) 0.0137(3)
Cl2A 0.0368(4) 0.0433(5) 0.0319(3) 0.0151(3) -0.0003(3) -0.0199(3)
Cl2B 0.024(3) 0.030(2) 0.0216(16) 0.0026(13) 0.0035(14) 0.0008(16)
Cl3A 0.0264(4) 0.0240(4) 0.0265(5) 0.0055(3) 0.0068(3) 0.0034(3)
Cl3B 0.0262(15) 0.052(2) 0.040(2) 0.019(2) 0.0021(16) 0.0155(12)
Si1 0.0164(2) 0.0174(2) 0.0180(2) 0.00582(19) 0.00201(18) 0.00103(18)
Si2 0.0485(4) 0.0327(3) 0.0193(3) 0.0073(2) -0.0005(2) 0.0090(3)
Si3 0.0168(3) 0.0255(3) 0.0238(3) 0.0081(2) -0.0001(2) -0.0026(2)
Si4 0.0188(3) 0.0199(3) 0.0257(3) 0.0050(2) 0.0012(2) 0.0031(2)
F1 0.0200(6) 0.0235(6) 0.0222(5) 0.0060(4) -0.0012(4) 0.0022(4)
C1 0.0248(10) 0.0195(9) 0.0218(9) 0.0051(8) 0.0061(8) 0.0015(8)
C2 0.0337(12) 0.0265(11) 0.0231(10) 0.0050(8) 0.0041(8) 0.0039(9)
C3 0.0503(15) 0.0363(13) 0.0243(11) 0.0008(9) 0.0021(10) 0.0102(11)
C4 0.0525(15) 0.0279(12) 0.0353(13) -0.0022(10) 0.0089(11) 0.0114(11)
C5 0.0434(13) 0.0257(11) 0.0381(12) 0.0080(10) 0.0077(10) 0.0126(10)
C6 0.0335(11) 0.0249(11) 0.0269(10) 0.0074(8) 0.0044(9) 0.0059(9)
C7 0.0614(17) 0.0344(13) 0.0330(12) 0.0178(11) -0.0068(11) 0.0035(12)
C8 0.084(2) 0.0550(18) 0.0203(11) 0.0090(11) 0.0008(12) 0.0178(16)
C9 0.0170(9) 0.0162(9) 0.0195(9) 0.0048(7) 0.0008(7) 0.0033(7)
C10 0.0172(9) 0.0161(9) 0.0204(9) 0.0039(7) 0.0010(7) 0.0025(7)
C11 0.0234(10) 0.0216(10) 0.0234(10) 0.0074(8) 0.0027(8) 0.0018(8)
C12 0.0336(11) 0.0257(11) 0.0197(9) 0.0073(8) -0.0044(8) 0.0024(9)
C13 0.0231(10) 0.0234(10) 0.0270(10) 0.0045(8) -0.0098(8) 0.0013(8)
C14 0.0172(9) 0.0215(10) 0.0272(10) 0.0067(8) 0.0004(7) 0.0007(7)
C15A 0.024(3) 0.030(2) 0.0216(16) 0.0026(13) 0.0035(14) 0.0008(16)
C15B 0.0368(4) 0.0433(5) 0.0319(3) 0.0151(3) -0.0003(3) -0.0199(3)
C16 0.0215(11) 0.0492(15) 0.0374(12) 0.0115(11) 0.0024(9) 0.0132(10)
C17 0.0172(9) 0.0231(10) 0.0184(9) 0.0084(7) 0.0013(7) 0.0008(7)
C18 0.0171(9) 0.0225(10) 0.0175(9) 0.0069(7) -0.0021(7) 0.0007(7)
C19 0.0215(10) 0.0238(10) 0.0239(10) 0.0076(8) -0.0018(8) -0.0015(8)
C20 0.0177(10) 0.0338(12) 0.0350(11) 0.0126(9) 0.0020(8) -0.0051(8)
C21 0.0217(10) 0.0363(12) 0.0361(12) 0.0130(10) 0.0115(9) 0.0043(9)
C22 0.0239(10) 0.0257(11) 0.0291(10) 0.0087(8) 0.0064(8) 0.0043(8)
C23A 0.0264(4) 0.0240(4) 0.0265(5) 0.0055(3) 0.0068(3) 0.0034(3)
C23B 0.0264(4) 0.0240(4) 0.0265(5) 0.0055(3) 0.0068(3) 0.0034(3)
C24 0.0323(11) 0.0167(10) 0.0324(11) -0.0001(8) 0.0039(9) 0.0014(8)

loop_
_atom_type_symbol
_atom_type_description
_atom_type_scat_dispersion_real
_atom_type_scat_dispersion_imag
_atom_type_scat_source
C C 0.0181 0.0091 'International Tables Vol C Tables 4.2.6.8 and 6.1.1.4'
H H 0.0000 0.0000 'International Tables Vol C Tables 4.2.6.8 and 6.1.1.4'
Cl Cl 0.3639 0.7018 'International Tables Vol C Tables 4.2.6.8 and 6.1.1.4'
F F 0.0727 0.0534 'International Tables Vol C Tables 4.2.6.8 and 6.1.1.4'
Si Si 0.2541 0.3302 'International Tables Vol C Tables 4.2.6.8 and 6.1.1.4'

loop_
_exptl_crystal_face_index_h
_exptl_crystal_face_index_k
_exptl_crystal_face_index_l
_exptl_crystal_face_perp_dist
0 0 1 0.0050
0 0 -1 0.0050
5 -3 4 0.0359
4 2 6 0.0441
-1 6 2 0.0672
-5 1 -5 0.0384
3 -5 1 0.0648

loop_
_geom_angle_atom_site_label_1
_geom_angle_atom_site_label_2
_geom_angle_atom_site_label_3
_geom_angle
F1 Si1 C1 108.45(8)
F1 Si1 C9 107.89(7)
F1 Si1 C17 107.93(8)
C9 Si1 C1 111.90(9)
C9 Si1 C17 111.15(9)
C17 Si1 C1 109.41(9)
C2 Si2 Cl1 110.02(8)
C7 Si2 Cl1 106.98(10)
C7 Si2 C2 114.54(11)
C7 Si2 C8 109.91(14)
C8 Si2 Cl1 104.27(12)
C8 Si2 C2 110.56(12)
C10 Si3 Cl2A 105.87(6)
C10 Si3 Cl2B 110.7(7)
C15A Si3 Cl2A 103.3(3)
C15A Si3 C10 116.8(2)
C15A Si3 C16 110.9(3)
C15B Si3 Cl2B 108.3(18)
C15B Si3 C10 115.1(15)
C15B Si3 C16 93.5(17)
C16 Si3 Cl2A 106.90(9)
C16 Si3 Cl2B 116.2(7)
C16 Si3 C10 112.05(10)
C18 Si4 Cl3A 110.98(7)
C18 Si4 Cl3B 105.66(11)
C23A Si4 Cl3A 106.71(17)
C23A Si4 C18 114.11(17)
C23B Si4 Cl3B 105.5(7)
C23B Si4 C18 115.3(7)
C23B Si4 C24 109.0(8)
C24 Si4 Cl3A 105.92(8)
C24 Si4 Cl3B 111.39(16)
C24 Si4 C18 109.83(10)
C24 Si4 C23A 108.9(2)
C2 C1 Si1 126.61(16)
C6 C1 Si1 114.64(16)
C6 C1 C2 118.74(19)
C1 C2 Si2 127.14(16)
C3 C2 Si2 115.26(17)
C3 C2 C1 117.6(2)
C2 C3 H3 118.7
C4 C3 C2 122.6(2)
C4 C3 H3 118.7
C3 C4 H4 120.2
C5 C4 C3 119.5(2)
C5 C4 H4 120.2
C4 C5 H5 120.4
C4 C5 C6 119.2(2)
C6 C5 H5 120.4
C1 C6 H6 118.8
C5 C6 C1 122.3(2)
C5 C6 H6 118.8
Si2 C7 H7A 109.5
Si2 C7 H7B 109.5
Si2 C7 H7C 109.5
H7A C7 H7B 109.5
H7A C7 H7C 109.5
H7B C7 H7C 109.5
Si2 C8 H8A 109.5
Si2 C8 H8B 109.5
Si2 C8 H8C 109.5
H8A C8 H8B 109.5
H8A C8 H8C 109.5
H8B C8 H8C 109.5
C10 C9 Si1 125.99(14)
C14 C9 Si1 115.17(14)
C14 C9 C10 118.66(17)
C9 C10 Si3 125.76(14)
C11 C10 Si3 116.11(14)
C11 C10 C9 117.99(18)
C10 C11 H11 118.9
C12 C11 C10 122.19(19)
C12 C11 H11 118.9
C11 C12 H12 120.1
C13 C12 C11 119.78(18)
C13 C12 H12 120.1
C12 C13 H13 120.4
C12 C13 C14 119.21(19)
C14 C13 H13 120.4
C9 C14 H14 118.9
C13 C14 C9 122.11(19)
C13 C14 H14 118.9
Si3 C15A H15A 109.5
Si3 C15A H15B 109.5
Si3 C15A H15C 109.5
H15A C15A H15B 109.5
H15A C15A H15C 109.5
H15B C15A H15C 109.5
Si3 C15B H15D 109.5
Si3 C15B H15E 109.5
Si3 C15B H15F 109.5
H15D C15B H15E 109.5
H15D C15B H15F 109.5
H15E C15B H15F 109.5
Si3 C16 H16A 109.5
Si3 C16 H16B 109.5
Si3 C16 H16C 109.5
H16A C16 H16B 109.5
H16A C16 H16C 109.5
H16B C16 H16C 109.5
C18 C17 Si1 125.78(14)
C22 C17 Si1 115.68(16)
C22 C17 C18 118.54(18)
C17 C18 Si4 128.43(14)
C19 C18 Si4 113.61(15)
C19 C18 C17 117.87(17)
C18 C19 H19 118.8
C20 C19 C18 122.5(2)
C20 C19 H19 118.8
C19 C20 H20 120.3
C21 C20 C19 119.5(2)
C21 C20 H20 120.3
C20 C21 H21 120.3
C20 C21 C22 119.4(2)
C22 C21 H21 120.3
C17 C22 H22 118.9
C21 C22 C17 122.2(2)
C21 C22 H22 118.9
Si4 C23A H23A 109.5
Si4 C23A H23B 109.5
Si4 C23A H23C 109.5
H23A C23A H23B 109.5
H23A C23A H23C 109.5
H23B C23A H23C 109.5
Si4 C23B H23D 109.5
Si4 C23B H23E 109.5
Si4 C23B H23F 109.5
H23D C23B H23E 109.5
H23D C23B H23F 109.5
H23E C23B H23F 109.5
Si4 C24 H24A 109.5
Si4 C24 H24B 109.5
Si4 C24 H24C 109.5
H24A C24 H24B 109.5
H24A C24 H24C 109.5
H24B C24 H24C 109.5

loop_
_geom_bond_atom_site_label_1
_geom_bond_atom_site_label_2
_geom_bond_distance
Cl1 Si2 2.0813(10)
Cl2A Si3 2.0816(9)
Cl2B Si3 2.025(14)
Cl3A Si4 2.0511(10)
Cl3B Si4 2.051(4)
Si1 F1 1.6070(12)
Si1 C1 1.876(2)
Si1 C9 1.8698(19)
Si1 C17 1.871(2)
Si2 C2 1.889(2)
Si2 C7 1.848(3)
Si2 C8 1.854(3)
Si3 C10 1.880(2)
Si3 C15A 1.833(5)
Si3 C15B 1.851(15)
Si3 C16 1.852(2)
Si4 C18 1.882(2)
Si4 C23A 1.868(5)
Si4 C23B 1.860(13)
Si4 C24 1.863(2)
C1 C2 1.420(3)
C1 C6 1.398(3)
C2 C3 1.402(3)
C3 H3 0.9500
C3 C4 1.389(4)
C4 H4 0.9500
C4 C5 1.380(4)
C5 H5 0.9500
C5 C6 1.390(3)
C6 H6 0.9500
C7 H7A 0.9800
C7 H7B 0.9800
C7 H7C 0.9800
C8 H8A 0.9800
C8 H8B 0.9800
C8 H8C 0.9800
C9 C10 1.420(3)
C9 C14 1.397(3)
C10 C11 1.399(3)
C11 H11 0.9500
C11 C12 1.388(3)
C12 H12 0.9500
C12 C13 1.378(3)
C13 H13 0.9500
C13 C14 1.391(3)
C14 H14 0.9500
C15A H15A 0.9800
C15A H15B 0.9800
C15A H15C 0.9800
C15B H15D 0.9800
C15B H15E 0.9800
C15B H15F 0.9800
C16 H16A 0.9800
C16 H16B 0.9800
C16 H16C 0.9800
C17 C18 1.420(3)
C17 C22 1.399(3)
C18 C19 1.399(3)
C19 H19 0.9500
C19 C20 1.389(3)
C20 H20 0.9500
C20 C21 1.377(3)
C21 H21 0.9500
C21 C22 1.388(3)
C22 H22 0.9500
C23A H23A 0.9800
C23A H23B 0.9800
C23A H23C 0.9800
C23B H23D 0.9800
C23B H23E 0.9800
C23B H23F 0.9800
C24 H24A 0.9800
C24 H24B 0.9800
C24 H24C 0.9800

loop_
_geom_torsion_atom_site_label_1
_geom_torsion_atom_site_label_2
_geom_torsion_atom_site_label_3
_geom_torsion_atom_site_label_4
_geom_torsion
Cl1 Si2 C2 C1 72.8(2)
Cl1 Si2 C2 C3 -109.14(18)
Cl2A Si3 C10 C9 -157.89(15)
Cl2A Si3 C10 C11 26.53(16)
Cl2B Si3 C10 C9 -45.6(9)
Cl2B Si3 C10 C11 138.8(9)
Cl3A Si4 C18 C17 -45.06(18)
Cl3A Si4 C18 C19 138.45(13)
Cl3B Si4 C18 C17 77.9(2)
Cl3B Si4 C18 C19 -98.59(19)
Si1 C1 C2 Si2 -1.1(3)
Si1 C1 C2 C3 -179.13(18)
Si1 C1 C6 C5 177.90(19)
Si1 C9 C10 Si3 -3.0(3)
Si1 C9 C10 C11 172.47(14)
Si1 C9 C14 C13 -174.24(16)
Si1 C17 C18 Si4 3.4(3)
Si1 C17 C18 C19 179.81(14)
Si1 C17 C22 C21 179.53(17)
Si2 C2 C3 C4 -177.0(2)
Si3 C10 C11 C12 177.23(16)
Si4 C18 C19 C20 177.54(16)
F1 Si1 C1 C2 -37.3(2)
F1 Si1 C1 C6 144.35(15)
F1 Si1 C9 C10 -35.06(18)
F1 Si1 C9 C14 139.90(14)
F1 Si1 C17 C18 -40.90(18)
F1 Si1 C17 C22 139.67(14)
C1 Si1 C9 C10 84.15(18)
C1 Si1 C9 C14 -100.88(16)
C1 Si1 C17 C18 -158.71(16)
C1 Si1 C17 C22 21.86(18)
C1 C2 C3 C4 1.3(4)
C2 C1 C6 C5 -0.6(3)
C2 C3 C4 C5 -0.3(4)
C3 C4 C5 C6 -1.1(4)
C4 C5 C6 C1 1.6(4)
C6 C1 C2 Si2 177.25(17)
C6 C1 C2 C3 -0.8(3)
C7 Si2 C2 C1 -47.8(2)
C7 Si2 C2 C3 130.3(2)
C8 Si2 C2 C1 -172.6(2)
C8 Si2 C2 C3 5.5(2)
C9 Si1 C1 C2 -156.16(18)
C9 Si1 C1 C6 25.46(19)
C9 Si1 C17 C18 77.22(18)
C9 Si1 C17 C22 -102.21(16)
C9 C10 C11 C12 1.3(3)
C10 C9 C14 C13 1.1(3)
C10 C11 C12 C13 1.1(3)
C11 C12 C13 C14 -2.3(3)
C12 C13 C14 C9 1.2(3)
C14 C9 C10 Si3 -177.83(14)
C14 C9 C10 C11 -2.3(3)
C15A Si3 C10 C9 -43.6(4)
C15A Si3 C10 C11 140.8(4)
C15B Si3 C10 C9 -168.9(19)
C15B Si3 C10 C11 15.6(19)
C16 Si3 C10 C9 85.93(18)
C16 Si3 C10 C11 -89.65(17)
C17 Si1 C1 C2 80.2(2)
C17 Si1 C1 C6 -98.17(17)
C17 Si1 C9 C10 -153.20(16)
C17 Si1 C9 C14 21.76(17)
C17 C18 C19 C20 0.6(3)
C18 C17 C22 C21 0.1(3)
C18 C19 C20 C21 0.2(3)
C19 C20 C21 C22 -1.0(3)
C20 C21 C22 C17 0.8(3)
C22 C17 C18 Si4 -177.15(15)
C22 C17 C18 C19 -0.8(3)
C23A Si4 C18 C17 75.5(3)
C23A Si4 C18 C19 -101.0(2)
C23B Si4 C18 C17 -38.2(8)
C23B Si4 C18 C19 145.3(8)
C24 Si4 C18 C17 -161.84(17)
C24 Si4 C18 C19 21.66(17)

loop_
_exptl_oxdiff_crystal_face_indexfrac_h
_exptl_oxdiff_crystal_face_indexfrac_k
_exptl_oxdiff_crystal_face_indexfrac_l
_exptl_oxdiff_crystal_face_x
_exptl_oxdiff_crystal_face_y
_exptl_oxdiff_crystal_face_z
-0.0023 0.0023 0.9975 -0.0710 -0.0077 -0.0558
0.0023 -0.0023 -0.9975 0.0710 0.0077 0.0558
4.9197 -3.1553 4.2229 -0.1653 0.8930 -0.4186
3.9606 1.8581 5.5593 -0.0445 0.2473 -0.9679
-0.7241 5.7783 1.9878 0.1314 -0.7013 -0.7007
-4.9010 0.6549 -5.4288 0.1146 -0.6228 0.7740
3.0106 -4.9868 1.0614 -0.1611 0.8743 0.1835
